data_4326949
loop_
_publ_author_name
'Koshiro Nishi'
'Naohide Matsumoto'
'Seiichiro Iijima'
'Malcolm A. Halcrow'
'Yukinari Sunatsuki'
'Masaaki Kojima'

_publ_contact_author_email naohide@aster.sci.kumamoto-u.ac.jp
_publ_contact_author_fax +81-96-342-3390
_publ_contact_author_name 'Naohide Matsumoto'
_publ_contact_author_phone +81-96-342-3390
_publ_section_title
;
 A Hydrogen Bond Motif Giving a Variety of Supramolecular Assembly
 Structures and Spin-Crossover Behaviors
;
_journal_name_full 'Inorganic Chemistry'
_journal_page_first 11303
_journal_page_last 11305
_journal_paper_doi 10.1021/ic201993z
_journal_volume 50
_journal_year 2011
_chemical_formula_moiety 'C24 H39 Cl F6 Fe N9 P '
_chemical_formula_sum 'C24 H39 Cl F6 Fe N9 P'
_chemical_formula_weight 689.90
_space_group_IT_number 2
_symmetry_cell_setting triclinic
_symmetry_Int_Tables_number 2
_symmetry_space_group_name_Hall '-P 1'
_symmetry_space_group_name_H-M 'P -1'
_cell_angle_alpha 86.376(20)
_cell_angle_beta 72.33(2)
_cell_angle_gamma 80.343(19)
_cell_formula_units_Z 2
_cell_length_a 10.579(4)
_cell_length_b 12.839(6)
_cell_length_c 13.163(7)
_cell_measurement_reflns_used 12180
_cell_measurement_temperature 296.1
_cell_measurement_theta_max 27.5
_cell_measurement_theta_min 3.2
_cell_volume 1679.2(14)
_computing_cell_refinement PROCESS-AUTO
_computing_data_collection PROCESS-AUTO
_computing_data_reduction CrystalStructure
_computing_publication_material 'CrystalStructure 3.8'
_computing_structure_refinement CRYSTALS
_computing_structure_solution SIR92
_diffrn_ambient_temperature 296.1
_diffrn_detector_area_resol_mean 10.00
_diffrn_measured_fraction_theta_full 0.980
_diffrn_measured_fraction_theta_max 0.980
_diffrn_measurement_device_type 'Rigaku RAXIS-RAPID'
_diffrn_measurement_method \w
_diffrn_radiation_type 'Mo K\a'
_diffrn_radiation_wavelength 0.71075
_diffrn_reflns_av_R_equivalents 0.018
_diffrn_reflns_limit_h_max 13
_diffrn_reflns_limit_h_min -13
_diffrn_reflns_limit_k_max 16
_diffrn_reflns_limit_k_min -13
_diffrn_reflns_limit_l_max 17
_diffrn_reflns_limit_l_min -17
_diffrn_reflns_number 16454
_diffrn_reflns_theta_full 27.48
_diffrn_reflns_theta_max 27.48
_exptl_absorpt_coefficient_mu 0.638
_exptl_absorpt_correction_T_max 0.748
_exptl_absorpt_correction_T_min 0.556
_exptl_absorpt_correction_type multi-scan
_exptl_absorpt_process_details
;
    Higashi, T. (1995). Program for Absorption Correction.
    Rigaku Corporation, Tokyo, Japan.
;
_exptl_crystal_colour orange
_exptl_crystal_density_diffrn 1.364
_exptl_crystal_description block
_exptl_crystal_F_000 716.00
_exptl_crystal_size_max 0.67
_exptl_crystal_size_mid 0.63
_exptl_crystal_size_min 0.46
_refine_diff_density_max 1.13
_refine_diff_density_min -0.50
_refine_ls_extinction_method none
_refine_ls_goodness_of_fit_ref 1.003
_refine_ls_hydrogen_treatment refall
_refine_ls_number_parameters 418
_refine_ls_number_reflns 7550
_refine_ls_R_factor_gt 0.0621
_refine_ls_shift/su_max 0.0000
_refine_ls_structure_factor_coef Fsqd
_refine_ls_weighting_details 'w = 1/[0.0062Fo^2^ + 1.0000\s(Fo^2^)]/(4Fo^2^)'
_refine_ls_weighting_scheme calc
_refine_ls_wR_factor_ref 0.2176
_reflns_number_gt 5521
_reflns_number_total 7550
_reflns_threshold_expression F^2^>2.0\s(F^2^)
_cod_data_source_file ic201993z_si_002_4.cif
_cod_data_source_block '_HLPropylPF6'
_cod_original_cell_volume 1679.1(14)
_cod_original_formula_sum 'C24 H39 Cl F6 Fe N9 P '
_cod_database_code 4326949

loop_
_symmetry_equiv_pos_site_id
_symmetry_equiv_pos_as_xyz
1 +X,+Y,+Z
2 -X,-Y,-Z

loop_
_atom_site_label
_atom_site_type_symbol
_atom_site_fract_x
_atom_site_fract_y
_atom_site_fract_z
_atom_site_U_iso_or_equiv
_atom_site_adp_type
_atom_site_occupancy
_atom_site_symmetry_multiplicity
_atom_site_calc_flag
_atom_site_refinement_flags
Fe(1) Fe 0.89038(4) 0.73698(3) 0.25430(3) 0.04606(13) Uani 1.00 1 d .
Cl(1) Cl 0.67145(9) 0.86539(6) 0.82108(6) 0.0579(2) Uani 1.00 1 d .
P(1) P 0.27046(13) 0.73568(10) 0.58269(10) 0.0828(3) Uani 1.00 1 d .
F(1) F 0.1896(5) 0.6762(5) 0.5336(4) 0.212(2) Uani 1.00 1 d .
F(2) F 0.3712(5) 0.6338(2) 0.5989(4) 0.1610(18) Uani 1.00 1 d .
F(3) F 0.3708(4) 0.7494(4) 0.4721(3) 0.187(2) Uani 1.00 1 d .
F(4) F 0.3481(4) 0.7980(3) 0.6342(4) 0.168(2) Uani 1.00 1 d .
F(5) F 0.1836(6) 0.8401(4) 0.5666(6) 0.238(3) Uani 1.00 1 d .
F(6) F 0.1729(4) 0.7163(5) 0.6950(3) 0.194(2) Uani 1.00 1 d .
N(1) N 0.7228(3) 0.7630(2) 0.5996(2) 0.0648(8) Uani 1.00 1 d .
N(2) N 0.8031(2) 0.75246(19) 0.42611(19) 0.0491(6) Uani 1.00 1 d .
N(3) N 0.7448(2) 0.6269(2) 0.2901(2) 0.0555(7) Uani 1.00 1 d .
N(4) N 1.1906(3) 0.9322(2) 0.2401(2) 0.0724(10) Uani 1.00 1 d .
N(5) N 1.0457(2) 0.8297(2) 0.2434(2) 0.0526(7) Uani 1.00 1 d .
N(6) N 1.0519(2) 0.61916(19) 0.2975(2) 0.0532(7) Uani 1.00 1 d .
N(7) N 0.5874(3) 0.9746(2) 0.1728(2) 0.0669(9) Uani 1.00 1 d .
N(8) N 0.7447(2) 0.85734(19) 0.21098(19) 0.0483(6) Uani 1.00 1 d .
N(9) N 0.9467(2) 0.7226(2) 0.0765(2) 0.0561(7) Uani 1.00 1 d .
C(1) C 0.8835(4) 0.8869(4) 0.5100(3) 0.0874(14) Uani 1.00 1 d .
C(2) C 0.8049(3) 0.8016(2) 0.5098(2) 0.0574(8) Uani 1.00 1 d .
C(3) C 0.6645(4) 0.6891(3) 0.5722(3) 0.0752(12) Uani 1.00 1 d .
C(4) C 0.7142(3) 0.6796(2) 0.4649(2) 0.0553(8) Uani 1.00 1 d .
C(5) C 0.6853(3) 0.6167(2) 0.3901(2) 0.0584(9) Uani 1.00 1 d .
C(6) C 0.7026(4) 0.5692(3) 0.2170(3) 0.0708(11) Uani 1.00 1 d .
C(7) C 0.5696(5) 0.6287(4) 0.2013(4) 0.108(2) Uani 1.00 1 d .
C(8) C 0.5219(6) 0.5789(6) 0.1271(6) 0.156(3) Uani 1.00 1 d .
C(9) C 0.9927(4) 1.0149(3) 0.1817(3) 0.0821(13) Uani 1.00 1 d .
C(10) C 1.0731(3) 0.9258(2) 0.2210(2) 0.0604(9) Uani 1.00 1 d .
C(11) C 1.2371(4) 0.8385(2) 0.2772(3) 0.0712(11) Uani 1.00 1 d .
C(12) C 1.1480(3) 0.7747(2) 0.2772(2) 0.0592(9) Uani 1.00 1 d .
C(13) C 1.1447(3) 0.6648(2) 0.3092(3) 0.0633(10) Uani 1.00 1 d .
C(14) C 1.0473(4) 0.5096(2) 0.3341(3) 0.0673(10) Uani 1.00 1 d .
C(15) C 1.0724(5) 0.4380(2) 0.2410(3) 0.0816(13) Uani 1.00 1 d .
C(16) C 1.2114(5) 0.4263(3) 0.1693(4) 0.0992(16) Uani 1.00 1 d .
C(17) C 0.5790(4) 0.9574(3) 0.3658(3) 0.0741(11) Uani 1.00 1 d .
C(18) C 0.6388(3) 0.9308(2) 0.2505(2) 0.0535(8) Uani 1.00 1 d .
C(19) C 0.6621(3) 0.9305(3) 0.0793(3) 0.0681(10) Uani 1.00 1 d .
C(20) C 0.7609(3) 0.8582(2) 0.1018(2) 0.0532(8) Uani 1.00 1 d .
C(21) C 0.8685(3) 0.7848(2) 0.0352(2) 0.0589(9) Uani 1.00 1 d .
C(22) C 1.0582(4) 0.6539(3) 0.0059(3) 0.0718(11) Uani 1.00 1 d .
C(23) C 1.1910(4) 0.6843(3) -0.0005(3) 0.0826(13) Uani 1.00 1 d .
C(24) C 1.2148(5) 0.7898(4) -0.0482(4) 0.1017(18) Uani 1.00 1 d .
H(1) H 0.7090 0.7849 0.6702 0.076 Uiso 1.00 1 c R
H(2) H 1.2332 0.9933 0.2290 0.090 Uiso 1.00 1 c R
H(3) H 0.5109 1.0278 0.1826 0.080 Uiso 1.00 1 c R
H(4) H 0.8317 0.9535 0.5030 0.107 Uiso 1.00 1 c R
H(5) H 0.9638 0.8777 0.4520 0.107 Uiso 1.00 1 c R
H(6) H 0.9053 0.8842 0.5751 0.107 Uiso 1.00 1 c R
H(7) H 0.6006 0.6505 0.6190 0.090 Uiso 1.00 1 c R
H(8) H 0.6232 0.5683 0.4145 0.071 Uiso 1.00 1 c R
H(9) H 0.7704 0.5631 0.1500 0.089 Uiso 1.00 1 c R
H(10) H 0.6895 0.5007 0.2456 0.089 Uiso 1.00 1 c R
H(11) H 0.5024 0.6327 0.2686 0.137 Uiso 1.00 1 c R
H(12) H 0.5832 0.6980 0.1756 0.137 Uiso 1.00 1 c R
H(13) H 0.5595 0.6047 0.0570 0.196 Uiso 1.00 1 c R
H(14) H 0.4268 0.5948 0.1462 0.196 Uiso 1.00 1 c R
H(15) H 0.5483 0.5045 0.1294 0.196 Uiso 1.00 1 c R
H(16) H 0.9301 1.0528 0.2405 0.100 Uiso 1.00 1 c R
H(17) H 0.9457 0.9889 0.1401 0.100 Uiso 1.00 1 c R
H(18) H 1.0504 1.0607 0.1390 0.100 Uiso 1.00 1 c R
H(19) H 1.3160 0.8208 0.2988 0.090 Uiso 1.00 1 c R
H(20) H 1.2110 0.6272 0.3385 0.077 Uiso 1.00 1 c R
H(21) H 1.1142 0.4881 0.3689 0.079 Uiso 1.00 1 c R
H(22) H 0.9613 0.5046 0.3828 0.079 Uiso 1.00 1 c R
H(23) H 1.0536 0.3701 0.2681 0.097 Uiso 1.00 1 c R
H(24) H 1.0134 0.4664 0.2008 0.097 Uiso 1.00 1 c R
H(25) H 1.2180 0.4791 0.1149 0.110 Uiso 1.00 1 c R
H(26) H 1.2350 0.3584 0.1379 0.111 Uiso 1.00 1 c R
H(27) H 1.2709 0.4336 0.2090 0.110 Uiso 1.00 1 c R
H(28) H 0.6167 1.0143 0.3814 0.086 Uiso 1.00 1 c R
H(29) H 0.5978 0.8975 0.4080 0.086 Uiso 1.00 1 c R
H(30) H 0.4846 0.9772 0.3812 0.086 Uiso 1.00 1 c R
H(31) H 0.6489 0.9464 0.0114 0.083 Uiso 1.00 1 c R
H(32) H 0.8807 0.7831 -0.0393 0.072 Uiso 1.00 1 c R
H(33) H 1.0568 0.5833 0.0320 0.084 Uiso 1.00 1 c R
H(34) H 1.0478 0.6584 -0.0635 0.084 Uiso 1.00 1 c R
H(35) H 1.1980 0.6830 0.0698 0.095 Uiso 1.00 1 c R
H(36) H 1.2594 0.6329 -0.0422 0.095 Uiso 1.00 1 c R
H(37) H 1.2551 0.7834 -0.1230 0.119 Uiso 1.00 1 c R
H(38) H 1.2728 0.8173 -0.0177 0.119 Uiso 1.00 1 c R
H(39) H 1.1317 0.8362 -0.0343 0.119 Uiso 1.00 1 c R

loop_
_atom_site_aniso_label
_atom_site_aniso_U_11
_atom_site_aniso_U_22
_atom_site_aniso_U_33
_atom_site_aniso_U_12
_atom_site_aniso_U_13
_atom_site_aniso_U_23
Fe(1) 0.0549(2) 0.0460(2) 0.0392(2) -0.00641(18) -0.01680(19) -0.00398(17)
Cl(1) 0.0713(5) 0.0520(4) 0.0516(4) -0.0035(3) -0.0218(3) -0.0084(3)
P(1) 0.0899(7) 0.0837(7) 0.0776(7) -0.0187(5) -0.0267(6) 0.0013(5)
F(1) 0.218(4) 0.312(7) 0.155(4) -0.130(4) -0.070(3) -0.058(4)
F(2) 0.197(4) 0.084(2) 0.207(4) -0.018(2) -0.075(3) 0.025(2)
F(3) 0.159(3) 0.225(5) 0.130(3) -0.007(3) -0.002(2) 0.079(3)
F(4) 0.169(3) 0.151(3) 0.218(5) -0.059(2) -0.083(3) -0.033(3)
F(5) 0.187(4) 0.182(4) 0.351(9) 0.069(3) -0.140(5) -0.005(5)
F(6) 0.157(3) 0.333(7) 0.098(2) -0.114(4) -0.007(2) 0.002(3)
N(1) 0.0796(19) 0.0712(17) 0.0402(14) -0.0006(14) -0.0181(13) -0.0040(12)
N(2) 0.0614(14) 0.0470(12) 0.0393(12) -0.0052(10) -0.0174(11) -0.0008(9)
N(3) 0.0611(14) 0.0576(15) 0.0537(15) -0.0142(11) -0.0220(12) -0.0080(11)
N(4) 0.0775(19) 0.0680(19) 0.081(2) -0.0230(15) -0.0279(17) -0.0127(15)
N(5) 0.0556(13) 0.0539(14) 0.0500(14) -0.0085(11) -0.0160(11) -0.0112(11)
N(6) 0.0637(15) 0.0432(13) 0.0525(14) -0.0015(11) -0.0208(12) -0.0008(10)
N(7) 0.0633(16) 0.0713(18) 0.0646(18) 0.0041(13) -0.0237(14) -0.0060(14)
N(8) 0.0566(13) 0.0457(12) 0.0426(12) -0.0031(10) -0.0168(10) -0.0033(9)
N(9) 0.0637(15) 0.0609(15) 0.0432(13) -0.0053(12) -0.0150(12) -0.0131(11)
C(1) 0.093(2) 0.107(3) 0.068(2) -0.025(2) -0.020(2) -0.038(2)
C(2) 0.0673(18) 0.0596(18) 0.0436(16) 0.0039(14) -0.0202(14) -0.0063(13)
C(3) 0.074(2) 0.103(3) 0.0474(19) -0.019(2) -0.0130(17) -0.0031(18)
C(4) 0.0634(18) 0.0563(16) 0.0445(16) -0.0065(13) -0.0161(14) 0.0037(12)
C(5) 0.0692(19) 0.0539(17) 0.0543(18) -0.0151(14) -0.0206(15) 0.0089(13)
C(6) 0.077(2) 0.080(2) 0.065(2) -0.0295(19) -0.0229(18) -0.0158(17)
C(7) 0.098(3) 0.135(4) 0.108(4) -0.018(3) -0.052(3) -0.030(3)
C(8) 0.102(4) 0.211(8) 0.175(7) 0.000(4) -0.072(4) -0.076(6)
C(9) 0.096(2) 0.058(2) 0.096(3) -0.022(2) -0.030(2) 0.002(2)
C(10) 0.0664(18) 0.0609(19) 0.0536(18) -0.0150(15) -0.0125(15) -0.0129(14)
C(11) 0.074(2) 0.063(2) 0.087(2) -0.0145(17) -0.038(2) -0.0002(18)
C(12) 0.0613(18) 0.0631(19) 0.0583(19) -0.0063(14) -0.0251(15) -0.0107(14)
C(13) 0.0602(18) 0.070(2) 0.063(2) 0.0014(15) -0.0284(16) -0.0123(16)
C(14) 0.077(2) 0.0456(16) 0.074(2) -0.0053(15) -0.0209(18) 0.0206(15)
C(15) 0.109(3) 0.0388(17) 0.094(2) -0.0138(18) -0.028(2) 0.0115(17)
C(16) 0.127(4) 0.046(2) 0.102(3) 0.004(2) -0.013(3) 0.010(2)
C(17) 0.079(2) 0.073(2) 0.062(2) 0.0045(18) -0.0146(18) -0.0168(17)
C(18) 0.0548(16) 0.0537(16) 0.0512(17) -0.0059(13) -0.0157(13) -0.0025(12)
C(19) 0.076(2) 0.079(2) 0.0531(19) 0.0010(18) -0.0310(17) -0.0021(16)
C(20) 0.0685(18) 0.0512(16) 0.0440(15) -0.0052(13) -0.0258(14) 0.0038(12)
C(21) 0.0674(18) 0.075(2) 0.0374(15) -0.0138(15) -0.0169(14) -0.0110(13)
C(22) 0.083(2) 0.069(2) 0.058(2) 0.0051(18) -0.0189(18) -0.0212(17)
C(23) 0.071(2) 0.101(3) 0.064(2) 0.010(2) -0.0123(19) -0.023(2)
C(24) 0.092(3) 0.105(3) 0.099(3) -0.016(2) -0.015(2) -0.002(2)

loop_
_atom_type_symbol
_atom_type_description
_atom_type_scat_dispersion_real
_atom_type_scat_dispersion_imag
_atom_type_scat_source
C C 0.003 0.002
;
International Tables for Crystallography
(1992, Vol. C, Tables 4.2.6.8 and 6.1.1.4)
;
H H 0.000 0.000
;
International Tables for Crystallography
(1992, Vol. C, Table 6.1.1.4)
;
N N 0.006 0.003
;
International Tables for Crystallography
(1992, Vol. C, Tables 4.2.6.8 and 6.1.1.4)
;
Cl Cl 0.148 0.159
;
International Tables for Crystallography
(1992, Vol. C, Tables 4.2.6.8 and 6.1.1.4)
;
P P 0.102 0.094
;
International Tables for Crystallography
(1992, Vol. C, Tables 4.2.6.8 and 6.1.1.4)
;
F F 0.017 0.010
;
International Tables for Crystallography
(1992, Vol. C, Tables 4.2.6.8 and 6.1.1.4)
;
Fe Fe 0.346 0.844
;
International Tables for Crystallography
(1992, Vol. C, Tables 4.2.6.8 and 6.1.1.4)
;

loop_
_geom_angle_atom_site_label_1
_geom_angle_atom_site_label_2
_geom_angle_atom_site_label_3
_geom_angle
_geom_angle_publ_flag
N(2) Fe(1) N(3) 78.03(10) yes
N(2) Fe(1) N(5) 94.88(10) yes
N(2) Fe(1) N(6) 84.14(9) yes
N(2) Fe(1) N(8) 96.50(9) yes
N(2) Fe(1) N(9) 170.89(11) yes
N(3) Fe(1) N(5) 169.13(11) yes
N(3) Fe(1) N(6) 94.13(10) yes
N(3) Fe(1) N(8) 89.63(10) yes
N(3) Fe(1) N(9) 95.47(11) yes
N(5) Fe(1) N(6) 76.81(10) yes
N(5) Fe(1) N(8) 99.44(10) yes
N(5) Fe(1) N(9) 92.44(10) yes
N(6) Fe(1) N(8) 176.24(10) yes
N(6) Fe(1) N(9) 102.85(9) yes
N(8) Fe(1) N(9) 76.92(9) yes
F(1) P(1) F(2) 95.2(3) yes
F(1) P(1) F(3) 90.7(3) yes
F(1) P(1) F(4) 178.2(2) yes
F(1) P(1) F(5) 89.6(3) yes
F(1) P(1) F(6) 89.0(3) yes
F(2) P(1) F(3) 87.4(2) yes
F(2) P(1) F(4) 86.2(2) yes
F(2) P(1) F(5) 174.7(3) yes
F(2) P(1) F(6) 89.8(2) yes
F(3) P(1) F(4) 90.4(3) yes
F(3) P(1) F(5) 90.2(3) yes
F(3) P(1) F(6) 177.2(3) yes
F(4) P(1) F(5) 89.1(3) yes
F(4) P(1) F(6) 89.9(3) yes
F(5) P(1) F(6) 92.6(3) yes
C(2) N(1) C(3) 108.8(3) yes
Fe(1) N(2) C(2) 144.1(2) yes
Fe(1) N(2) C(4) 109.8(2) yes
C(2) N(2) C(4) 106.0(2) yes
Fe(1) N(3) C(5) 113.7(2) yes
Fe(1) N(3) C(6) 129.3(2) yes
C(5) N(3) C(6) 116.9(3) yes
C(10) N(4) C(11) 109.1(3) yes
Fe(1) N(5) C(10) 141.1(2) yes
Fe(1) N(5) C(12) 112.2(2) yes
C(10) N(5) C(12) 106.5(3) yes
Fe(1) N(6) C(13) 111.3(2) yes
Fe(1) N(6) C(14) 128.7(2) yes
C(13) N(6) C(14) 118.5(3) yes
C(18) N(7) C(19) 109.0(2) yes
Fe(1) N(8) C(18) 143.5(2) yes
Fe(1) N(8) C(20) 111.66(17) yes
C(18) N(8) C(20) 104.8(2) yes
Fe(1) N(9) C(21) 113.00(19) yes
Fe(1) N(9) C(22) 128.8(2) yes
C(21) N(9) C(22) 118.2(2) yes
N(1) C(2) N(2) 110.0(3) yes
N(1) C(2) C(1) 123.5(3) yes
N(2) C(2) C(1) 126.5(3) yes
N(1) C(3) C(4) 106.8(3) yes
N(2) C(4) C(3) 108.4(3) yes
N(2) C(4) C(5) 119.1(2) yes
C(3) C(4) C(5) 132.4(3) yes
N(3) C(5) C(4) 119.0(3) yes
N(3) C(6) C(7) 110.1(3) yes
C(6) C(7) C(8) 114.1(4) yes
N(4) C(10) N(5) 109.0(3) yes
N(4) C(10) C(9) 123.8(3) yes
N(5) C(10) C(9) 127.2(3) yes
N(4) C(11) C(12) 105.4(3) yes
N(5) C(12) C(11) 110.0(3) yes
N(5) C(12) C(13) 119.3(3) yes
C(11) C(12) C(13) 130.7(3) yes
N(6) C(13) C(12) 119.4(3) yes
N(6) C(14) C(15) 110.5(3) yes
C(14) C(15) C(16) 113.7(4) yes
N(7) C(18) N(8) 110.7(2) yes
N(7) C(18) C(17) 124.2(2) yes
N(8) C(18) C(17) 125.1(3) yes
N(7) C(19) C(20) 106.0(3) yes
N(8) C(20) C(19) 109.6(2) yes
N(8) C(20) C(21) 118.5(2) yes
C(19) C(20) C(21) 131.9(3) yes
N(9) C(21) C(20) 119.9(3) yes
N(9) C(22) C(23) 112.1(3) yes
C(22) C(23) C(24) 116.0(4) yes
C(2) N(1) H(1) 125.6 no
C(3) N(1) H(1) 125.6 no
C(10) N(4) H(2) 125.5 no
C(11) N(4) H(2) 125.5 no
C(18) N(7) H(3) 125.5 no
C(19) N(7) H(3) 125.5 no
C(2) C(1) H(4) 109.5 no
C(2) C(1) H(5) 109.5 no
C(2) C(1) H(6) 109.5 no
H(4) C(1) H(5) 109.5 no
H(4) C(1) H(6) 109.5 no
H(5) C(1) H(6) 109.5 no
N(1) C(3) H(7) 126.6 no
C(4) C(3) H(7) 126.6 no
N(3) C(5) H(8) 120.5 no
C(4) C(5) H(8) 120.5 no
N(3) C(6) H(9) 109.3 no
N(3) C(6) H(10) 109.3 no
C(7) C(6) H(9) 109.3 no
C(7) C(6) H(10) 109.3 no
H(9) C(6) H(10) 109.5 no
C(6) C(7) H(11) 108.3 no
C(6) C(7) H(12) 108.3 no
C(8) C(7) H(11) 108.3 no
C(8) C(7) H(12) 108.3 no
H(11) C(7) H(12) 109.5 no
C(7) C(8) H(13) 109.5 no
C(7) C(8) H(14) 109.5 no
C(7) C(8) H(15) 109.5 no
H(13) C(8) H(14) 109.5 no
H(13) C(8) H(15) 109.5 no
H(14) C(8) H(15) 109.5 no
C(10) C(9) H(16) 109.5 no
C(10) C(9) H(17) 109.5 no
C(10) C(9) H(18) 109.5 no
H(16) C(9) H(17) 109.5 no
H(16) C(9) H(18) 109.5 no
H(17) C(9) H(18) 109.5 no
N(4) C(11) H(19) 127.3 no
C(12) C(11) H(19) 127.3 no
N(6) C(13) H(20) 120.3 no
C(12) C(13) H(20) 120.3 no
N(6) C(14) H(21) 109.2 no
N(6) C(14) H(22) 109.2 no
C(15) C(14) H(21) 109.2 no
C(15) C(14) H(22) 109.2 no
H(21) C(14) H(22) 109.5 no
C(14) C(15) H(23) 108.4 no
C(14) C(15) H(24) 108.4 no
C(16) C(15) H(23) 108.4 no
C(16) C(15) H(24) 108.4 no
H(23) C(15) H(24) 109.5 no
C(15) C(16) H(25) 109.5 no
C(15) C(16) H(26) 109.5 no
C(15) C(16) H(27) 109.5 no
H(25) C(16) H(26) 109.5 no
H(25) C(16) H(27) 109.5 no
H(26) C(16) H(27) 109.5 no
C(18) C(17) H(28) 109.5 no
C(18) C(17) H(29) 109.5 no
C(18) C(17) H(30) 109.5 no
H(28) C(17) H(29) 109.5 no
H(28) C(17) H(30) 109.5 no
H(29) C(17) H(30) 109.5 no
N(7) C(19) H(31) 127.0 no
C(20) C(19) H(31) 127.0 no
N(9) C(21) H(32) 120.1 no
C(20) C(21) H(32) 120.1 no
N(9) C(22) H(33) 108.8 no
N(9) C(22) H(34) 108.8 no
C(23) C(22) H(33) 108.8 no
C(23) C(22) H(34) 108.8 no
H(33) C(22) H(34) 109.5 no
C(22) C(23) H(35) 107.8 no
C(22) C(23) H(36) 107.8 no
C(24) C(23) H(35) 107.8 no
C(24) C(23) H(36) 107.8 no
H(35) C(23) H(36) 109.5 no
C(23) C(24) H(37) 109.5 no
C(23) C(24) H(38) 109.5 no
C(23) C(24) H(39) 109.5 no
H(37) C(24) H(38) 109.5 no
H(37) C(24) H(39) 109.5 no
H(38) C(24) H(39) 109.5 no

loop_
_geom_bond_atom_site_label_1
_geom_bond_atom_site_label_2
_geom_bond_distance
_geom_bond_publ_flag
Fe(1) N(2) 2.176(2) yes
Fe(1) N(3) 2.190(3) yes
Fe(1) N(5) 2.152(2) yes
Fe(1) N(6) 2.268(2) yes
Fe(1) N(8) 2.171(2) yes
Fe(1) N(9) 2.245(2) yes
P(1) F(1) 1.533(7) yes
P(1) F(2) 1.590(4) yes
P(1) F(3) 1.539(4) yes
P(1) F(4) 1.550(6) yes
P(1) F(5) 1.535(6) yes
P(1) F(6) 1.557(4) yes
N(1) C(2) 1.359(4) yes
N(1) C(3) 1.336(6) yes
N(2) C(2) 1.310(4) yes
N(2) C(4) 1.402(4) yes
N(3) C(5) 1.285(4) yes
N(3) C(6) 1.462(5) yes
N(4) C(10) 1.357(5) yes
N(4) C(11) 1.342(5) yes
N(5) C(10) 1.310(4) yes
N(5) C(12) 1.366(4) yes
N(6) C(13) 1.276(5) yes
N(6) C(14) 1.461(4) yes
N(7) C(18) 1.349(5) yes
N(7) C(19) 1.344(4) yes
N(8) C(18) 1.331(3) yes
N(8) C(20) 1.394(4) yes
N(9) C(21) 1.270(4) yes
N(9) C(22) 1.456(4) yes
C(1) C(2) 1.483(6) yes
C(3) C(4) 1.355(4) yes
C(4) C(5) 1.442(5) yes
C(6) C(7) 1.550(7) yes
C(7) C(8) 1.451(11) yes
C(9) C(10) 1.472(5) yes
C(11) C(12) 1.348(6) yes
C(12) C(13) 1.450(5) yes
C(14) C(15) 1.510(6) yes
C(15) C(16) 1.476(6) yes
C(17) C(18) 1.492(5) yes
C(19) C(20) 1.367(5) yes
C(20) C(21) 1.447(4) yes
C(22) C(23) 1.496(6) yes
C(23) C(24) 1.484(7) yes
N(1) H(1) 0.950 no
N(4) H(2) 0.950 no
N(7) H(3) 0.950 no
C(1) H(4) 0.950 no
C(1) H(5) 0.950 no
C(1) H(6) 0.950 no
C(3) H(7) 0.950 no
C(5) H(8) 0.950 no
C(6) H(9) 0.950 no
C(6) H(10) 0.950 no
C(7) H(11) 0.950 no
C(7) H(12) 0.950 no
C(8) H(13) 0.950 no
C(8) H(14) 0.950 no
C(8) H(15) 0.950 no
C(9) H(16) 0.950 no
C(9) H(17) 0.950 no
C(9) H(18) 0.950 no
C(11) H(19) 0.950 no
C(13) H(20) 0.950 no
C(14) H(21) 0.950 no
C(14) H(22) 0.950 no
C(15) H(23) 0.950 no
C(15) H(24) 0.950 no
C(16) H(25) 0.950 no
C(16) H(26) 0.950 no
C(16) H(27) 0.950 no
C(17) H(28) 0.950 no
C(17) H(29) 0.950 no
C(17) H(30) 0.950 no
C(19) H(31) 0.950 no
C(21) H(32) 0.950 no
C(22) H(33) 0.950 no
C(22) H(34) 0.950 no
C(23) H(35) 0.950 no
C(23) H(36) 0.950 no
C(24) H(37) 0.950 no
C(24) H(38) 0.950 no
C(24) H(39) 0.950 no

loop_
_geom_contact_atom_site_label_1
_geom_contact_atom_site_label_2
_geom_contact_distance
_geom_contact_site_symmetry_2
Cl(1) N(1) 3.132(3) .
Cl(1) N(4) 3.134(3) 2_776
Cl(1) N(7) 3.119(3) 2_676
Cl(1) C(19) 3.520(4) 1_556
F(1) C(13) 3.147(7) 1_455
F(2) C(3) 3.209(7) .
F(2) C(5) 3.595(5) .
F(2) C(5) 3.355(5) 2_666
F(2) C(6) 3.466(5) 2_666
F(3) C(4) 3.566(6) .
F(3) C(5) 3.360(5) .
F(3) C(11) 3.343(7) 1_455
F(4) C(3) 3.277(6) .
F(4) C(17) 3.357(6) 2_676
F(5) C(1) 3.425(9) 1_455
F(5) C(1) 3.600(7) 2_676
F(6) C(15) 3.400(7) 2_666
N(1) Cl(1) 3.132(3) .
N(4) Cl(1) 3.134(3) 2_776
N(7) Cl(1) 3.119(3) 2_676
C(1) F(5) 3.425(9) 1_655
C(1) F(5) 3.600(7) 2_676
C(3) F(2) 3.209(7) .
C(3) F(4) 3.277(6) .
C(4) F(3) 3.566(6) .
C(5) F(2) 3.595(5) .
C(5) F(2) 3.355(5) 2_666
C(5) F(3) 3.360(5) .
C(6) F(2) 3.466(5) 2_666
C(11) F(3) 3.343(7) 1_655
C(13) F(1) 3.147(7) 1_655
C(15) F(6) 3.400(7) 2_666
C(17) F(4) 3.357(6) 2_676
C(17) C(17) 3.574(5) 2_676
C(19) Cl(1) 3.520(4) 1_554
Cl(1) H(1) 2.193 .
Cl(1) H(2) 2.192 2_776
Cl(1) H(3) 2.182 2_676
Cl(1) H(6) 3.450 .
Cl(1) H(18) 3.431 2_776
Cl(1) H(26) 2.950 2_766
Cl(1) H(31) 2.702 1_556
Cl(1) H(32) 3.292 1_556
F(1) H(5) 3.562 1_455
F(1) H(8) 3.564 2_666
F(1) H(19) 3.519 1_455
F(1) H(20) 2.616 1_455
F(1) H(22) 3.000 2_666
F(1) H(23) 3.167 2_666
F(2) H(7) 2.564 .
F(2) H(8) 3.046 .
F(2) H(8) 2.602 2_666
F(2) H(10) 2.591 2_666
F(3) H(7) 3.573 .
F(3) H(8) 3.166 .
F(3) H(11) 2.984 .
F(3) H(19) 2.596 1_455
F(3) H(20) 3.384 1_455
F(3) H(29) 3.193 .
F(3) H(30) 3.361 .
F(4) H(7) 2.964 .
F(4) H(16) 3.258 2_676
F(4) H(28) 2.485 2_676
F(4) H(30) 3.595 2_676
F(4) H(37) 3.048 1_456
F(5) H(4) 2.744 2_676
F(5) H(5) 3.093 1_455
F(5) H(6) 2.872 1_455
F(5) H(16) 2.797 2_676
F(5) H(19) 3.383 1_455
F(5) H(28) 3.285 2_676
F(6) H(10) 3.090 2_666
F(6) H(16) 3.061 2_676
F(6) H(23) 2.707 2_666
F(6) H(24) 3.282 2_666
F(6) H(34) 3.145 1_456
F(6) H(37) 3.002 1_456
N(1) H(21) 3.455 2_766
N(1) H(23) 3.510 2_766
N(1) H(27) 3.459 2_766
N(4) H(6) 3.305 2_776
N(7) H(2) 3.562 1_455
N(7) H(38) 3.507 2_775
C(3) H(21) 3.217 2_766
C(3) H(27) 3.392 2_766
C(6) H(36) 3.469 2_765
C(7) H(19) 3.319 1_455
C(8) H(20) 3.595 1_455
C(8) H(25) 3.545 2_765
C(8) H(27) 3.371 1_455
C(8) H(36) 3.272 2_765
C(9) H(32) 3.326 2_775
C(9) H(37) 3.588 2_775
C(9) H(39) 3.063 2_775
C(11) H(11) 3.497 1_655
C(12) H(14) 3.484 1_655
C(13) H(14) 3.126 1_655
C(15) H(34) 3.363 2_765
C(16) H(1) 3.479 2_766
C(16) H(13) 3.217 2_765
C(16) H(14) 3.334 1_655
C(17) H(28) 3.349 2_676
C(17) H(29) 3.462 2_676
C(17) H(30) 3.325 2_676
C(19) H(18) 3.506 2_775
C(19) H(38) 3.419 2_775
C(20) H(18) 3.400 2_775
C(21) H(18) 2.956 2_775
C(21) H(26) 3.533 2_765
C(22) H(9) 3.469 2_765
C(22) H(24) 3.541 2_765
C(22) H(33) 3.579 2_765
C(23) H(14) 3.598 1_655
C(23) H(15) 3.434 2_765
C(24) H(17) 3.409 2_775
C(24) H(18) 3.595 2_775
H(1) Cl(1) 2.193 .
H(1) C(16) 3.479 2_766
H(1) H(2) 3.435 2_776
H(1) H(3) 3.305 2_676
H(1) H(23) 3.207 2_766
H(1) H(26) 3.173 2_766
H(1) H(27) 3.144 2_766
H(1) H(30) 3.531 2_676
H(2) Cl(1) 2.192 2_776
H(2) N(7) 3.562 1_655
H(2) H(1) 3.435 2_776
H(2) H(3) 2.917 1_655
H(2) H(4) 3.473 2_776
H(2) H(6) 2.952 2_776
H(2) H(31) 3.128 2_775
H(3) Cl(1) 2.182 2_676
H(3) H(1) 3.305 2_676
H(3) H(2) 2.917 1_455
H(3) H(31) 3.436 2_675
H(3) H(38) 3.444 2_775
H(4) F(5) 2.744 2_676
H(4) H(2) 3.473 2_776
H(4) H(5) 3.498 2_776
H(4) H(30) 3.223 2_676
H(5) F(1) 3.562 1_655
H(5) F(5) 3.093 1_655
H(5) H(4) 3.498 2_776
H(5) H(6) 3.517 2_776
H(6) Cl(1) 3.450 .
H(6) F(5) 2.872 1_655
H(6) N(4) 3.305 2_776
H(6) H(2) 2.952 2_776
H(6) H(5) 3.517 2_776
H(6) H(16) 3.586 2_776
H(7) F(2) 2.564 .
H(7) F(3) 3.573 .
H(7) F(4) 2.964 .
H(7) H(21) 3.279 2_766
H(7) H(27) 3.036 2_766
H(8) F(1) 3.564 2_666
H(8) F(2) 3.046 .
H(8) F(2) 2.602 2_666
H(8) F(3) 3.166 .
H(8) H(8) 3.523 2_666
H(9) C(22) 3.469 2_765
H(9) H(25) 3.525 2_765
H(9) H(33) 3.061 2_765
H(9) H(34) 3.214 2_765
H(9) H(36) 3.072 2_765
